data_4021806
loop_
_publ_author_name
'Jialong Yuan'
'Kristof Lindner'
'Holger Frauenrath'

_publ_section_title
;
 1-O-Vinyl Glycosides via Tebbe Olefination, Their Use
 as Chiral Auxiliaries and Monomers
;
_journal_name_full 'Journal of Organic Chemistry'
_journal_page_first 5457
_journal_page_last 5467
_journal_paper_doi 10.1021/jo0600510
_journal_volume 71
_journal_year 2006
_chemical_absolute_configuration syn
_chemical_formula_sum 'C16 H23 O10'
_chemical_formula_weight 375.34
_chemical_name_systematic
;
 ?
;
_space_group_IT_number 4
_symmetry_cell_setting monoclinic
_symmetry_space_group_name_Hall 'P 2yb'
_symmetry_space_group_name_H-M 'P 1 21 1'
_atom_sites_solution_hydrogens geom
_atom_sites_solution_primary direct
_atom_sites_solution_secondary difmap
_audit_creation_method SHELXL-97
_cell_angle_alpha 90.00
_cell_angle_beta 103.70(3)
_cell_angle_gamma 90.00
_cell_formula_units_Z 2
_cell_length_a 11.579(2)
_cell_length_b 7.2480(14)
_cell_length_c 11.656(2)
_cell_measurement_reflns_used 16
_cell_measurement_temperature 295(2)
_cell_measurement_theta_max 25
_cell_measurement_theta_min 20
_cell_volume 950.4(3)
_computing_cell_refinement CAD4
_computing_data_collection 'ENRAF NONIUS CAD4'
_computing_data_reduction CAD4
_computing_molecular_graphics SHELXLTL-Plus
_computing_publication_material SHELXL-93
_computing_structure_refinement 'SHELXL-97 (Sheldrick, 1997)'
_computing_structure_solution 'SHELXS-97 (Sheldrick, 1990)'
_diffrn_ambient_temperature 295(2)
_diffrn_measured_fraction_theta_full 0.997
_diffrn_measured_fraction_theta_max 0.997
_diffrn_measurement_method ' \w scans'
_diffrn_radiation_monochromator graphite
_diffrn_radiation_source 'fine-focus sealed tube'
_diffrn_radiation_type CuK\a
_diffrn_radiation_wavelength 1.54178
_diffrn_reflns_av_R_equivalents 0.0863
_diffrn_reflns_av_sigmaI/netI 0.0569
_diffrn_reflns_limit_h_max 13
_diffrn_reflns_limit_h_min -13
_diffrn_reflns_limit_k_max 8
_diffrn_reflns_limit_k_min 0
_diffrn_reflns_limit_l_max 13
_diffrn_reflns_limit_l_min 0
_diffrn_reflns_number 1907
_diffrn_reflns_theta_full 66.53
_diffrn_reflns_theta_max 66.53
_diffrn_reflns_theta_min 3.90
_diffrn_standards_decay_% 0
_diffrn_standards_interval_count 120
_diffrn_standards_number 1
_exptl_absorpt_coefficient_mu 0.946
_exptl_absorpt_correction_T_max 0.9368
_exptl_absorpt_correction_T_min 0.8634
_exptl_absorpt_correction_type numerical
_exptl_absorpt_process_details SHELXPREP
_exptl_crystal_density_diffrn 1.312
_exptl_crystal_density_method 'not measured'
_exptl_crystal_F_000 398
_exptl_crystal_size_max 0.16
_exptl_crystal_size_mid 0.07
_exptl_crystal_size_min 0.07
_refine_diff_density_max 0.536
_refine_diff_density_min -0.581
_refine_diff_density_rms 0.127
_refine_ls_abs_structure_details 'Flack H D (1983), Acta Cryst. A39, 876-881'
_refine_ls_abs_structure_Flack -0.2(8)
_refine_ls_extinction_method none
_refine_ls_goodness_of_fit_ref 1.336
_refine_ls_hydrogen_treatment constr
_refine_ls_matrix_type full
_refine_ls_number_parameters 239
_refine_ls_number_reflns 1815
_refine_ls_number_restraints 1
_refine_ls_restrained_S_all 1.336
_refine_ls_R_factor_all 0.1465
_refine_ls_R_factor_gt 0.1087
_refine_ls_shift/su_max 0.039
_refine_ls_shift/su_mean 0.002
_refine_ls_structure_factor_coef Fsqd
_refine_ls_weighting_details 'calc w=1/[\s^2^(Fo^2^)+(0.2000P)^2^+0.0000P] where P=(Fo^2^+2Fc^2^)/3'
_refine_ls_weighting_scheme calc
_refine_ls_wR_factor_gt 0.2648
_refine_ls_wR_factor_ref 0.3243
_reflns_number_gt 1329
_reflns_number_total 1815
_reflns_threshold_expression >2sigma(I)
_cod_data_source_file jo0600510si20060109_111700.cif
_cod_depositor_comments
;
The following automatic conversions were performed:
'_symmetry_cell_setting' value 'Monoclinic' changed to 'monoclinic'
according to '/home/saulius/struct/CIF-dictionaries/cif_core.dic'
dictionary named 'cif_core.dic' version 2.4.1 from 2010-06-29.

Automatic conversion script
Id: cif_fix_enum 1527 2010-12-29 10:47:43Z saulius 
;
_cod_original_sg_symbol_H-M 'P 21'
_cod_database_code 4021806

loop_
_symmetry_equiv_pos_as_xyz
'x, y, z'
'-x, y+1/2, -z'

loop_
_atom_site_label
_atom_site_type_symbol
_atom_site_fract_x
_atom_site_fract_y
_atom_site_fract_z
_atom_site_U_iso_or_equiv
_atom_site_adp_type
_atom_site_occupancy
_atom_site_symmetry_multiplicity
_atom_site_calc_flag
_atom_site_refinement_flags
O1 O 1.5909(5) 1.4914(9) 1.7207(5) 0.0562(15) Uani 1 1 d .
O2 O 1.6732(4) 1.2897(9) 1.9411(5) 0.0543(15) Uani 1 1 d .
O3 O 1.7794(5) 0.9556(9) 1.9079(5) 0.0545(15) Uani 1 1 d .
O4 O 1.9526(4) 1.0005(9) 1.7585(5) 0.0538(14) Uani 1 1 d .
O5 O 1.7178(4) 1.3282(9) 1.6401(4) 0.0535(14) Uani 1 1 d .
O6 O 1.7675(6) 1.0530(15) 1.4825(6) 0.086(3) Uani 1 1 d .
O9 O 1.4778(6) 1.2256(19) 1.8846(7) 0.098(3) Uani 1 1 d .
O11 O 1.9596(5) 0.9584(12) 2.0308(6) 0.076(2) Uani 1 1 d .
O13 O 1.8883(7) 0.7153(12) 1.7004(9) 0.098(3) Uani 1 1 d .
O15 O 1.9060(11) 0.9005(17) 1.4231(14) 0.155(5) Uani 1 1 d .
C1 C 1.6987(6) 1.3961(13) 1.7473(7) 0.0493(19) Uani 1 1 d .
H1A H 1.7639 1.4772 1.7865 0.059 Uiso 1 1 calc R
C2 C 1.6872(6) 1.2313(13) 1.8255(6) 0.0466(17) Uani 1 1 d .
H2A H 1.6203 1.1532 1.7866 0.056 Uiso 1 1 calc R
C3 C 1.8021(6) 1.1225(11) 1.8487(7) 0.0456(17) Uani 1 1 d .
H3A H 1.8669 1.1931 1.8990 0.055 Uiso 1 1 calc R
C4 C 1.8330(7) 1.0713(13) 1.7334(7) 0.0493(19) Uani 1 1 d .
H4A H 1.7772 0.9784 1.6913 0.059 Uiso 1 1 calc R
C5 C 1.8313(7) 1.2410(14) 1.6562(7) 0.053(2) Uani 1 1 d .
H5A H 1.8935 1.3269 1.6956 0.064 Uiso 1 1 calc R
C6 C 1.8505(10) 1.192(2) 1.5337(9) 0.082(3) Uani 1 1 d .
H6A H 1.8389 1.3010 1.4838 0.098 Uiso 1 1 calc R
H6B H 1.9309 1.1480 1.5410 0.098 Uiso 1 1 calc R
C7 C 1.5967(9) 1.6627(15) 1.6669(9) 0.071(3) Uani 1 1 d .
H7A H 1.6714 1.7114 1.6685 0.085 Uiso 1 1 calc R
C8 C 1.5062(9) 1.7552(18) 1.6163(9) 0.081(3) Uani 1 1 d .
H8A H 1.4304 1.7100 1.6133 0.097 Uiso 1 1 calc R
H8B H 1.5155 1.8685 1.5820 0.097 Uiso 1 1 calc R
C9 C 1.5641(7) 1.2643(16) 1.9647(8) 0.063(2) Uani 1 1 d .
C10 C 1.5702(11) 1.285(3) 2.0933(10) 0.093(4) Uani 1 1 d .
H10A H 1.4918 1.2744 2.1068 0.140 Uiso 1 1 calc R
H10B H 1.6025 1.4042 2.1195 0.140 Uiso 1 1 calc R
H10C H 1.6203 1.1907 2.1365 0.140 Uiso 1 1 calc R
C11 C 1.8639(7) 0.8918(14) 1.9993(7) 0.054(2) Uani 1 1 d .
C12 C 1.8214(9) 0.730(2) 2.0564(10) 0.079(3) Uani 1 1 d .
H12A H 1.8878 0.6705 2.1079 0.119 Uiso 1 1 calc R
H12B H 1.7822 0.6449 1.9968 0.119 Uiso 1 1 calc R
H12C H 1.7665 0.7709 2.1013 0.119 Uiso 1 1 calc R
C13 C 1.9701(8) 0.8176(14) 1.7396(8) 0.059(2) Uani 1 1 d .
C14 C 2.0989(8) 0.7744(19) 1.7730(10) 0.074(3) Uani 1 1 d .
H14A H 2.1097 0.6455 1.7912 0.111 Uiso 1 1 calc R
H14B H 2.1365 0.8459 1.8409 0.111 Uiso 1 1 calc R
H14C H 2.1340 0.8039 1.7084 0.111 Uiso 1 1 calc R
C15 C 1.8028(11) 0.907(2) 1.4281(8) 0.082(3) Uani 1 1 d .
C16 C 1.7090(15) 0.772(3) 1.3868(13) 0.123(6) Uani 1 1 d .
H16A H 1.7424 0.6502 1.3946 0.185 Uiso 1 1 calc R
H16B H 1.6718 0.7956 1.3054 0.185 Uiso 1 1 calc R
H16C H 1.6510 0.7816 1.4332 0.185 Uiso 1 1 calc R

loop_
_atom_site_aniso_label
_atom_site_aniso_U_11
_atom_site_aniso_U_22
_atom_site_aniso_U_33
_atom_site_aniso_U_23
_atom_site_aniso_U_13
_atom_site_aniso_U_12
O1 0.045(3) 0.047(3) 0.074(4) 0.021(3) 0.010(2) 0.005(3)
O2 0.051(3) 0.056(4) 0.060(3) -0.001(3) 0.020(2) 0.000(3)
O3 0.050(3) 0.051(3) 0.060(3) 0.014(3) 0.009(2) -0.007(3)
O4 0.041(3) 0.051(3) 0.072(3) -0.007(3) 0.017(2) -0.007(3)
O5 0.049(3) 0.059(3) 0.049(3) 0.007(3) 0.006(2) 0.002(3)
O6 0.072(4) 0.123(8) 0.060(4) -0.026(4) 0.012(3) 0.028(5)
O9 0.051(4) 0.153(9) 0.091(5) -0.003(6) 0.018(3) -0.017(5)
O11 0.057(4) 0.071(5) 0.090(5) 0.013(4) -0.001(3) -0.004(4)
O13 0.069(4) 0.055(4) 0.157(8) -0.007(5) 0.003(5) -0.014(4)
O15 0.149(9) 0.090(7) 0.275(15) 0.004(10) 0.147(10) 0.019(8)
C1 0.041(4) 0.049(5) 0.055(4) 0.012(4) 0.004(3) -0.002(4)
C2 0.041(3) 0.045(4) 0.050(4) -0.003(3) 0.005(3) -0.002(3)
C3 0.044(4) 0.042(4) 0.049(4) 0.005(4) 0.006(3) -0.005(3)
C4 0.039(4) 0.051(5) 0.058(4) 0.004(4) 0.011(3) 0.001(3)
C5 0.048(4) 0.058(5) 0.052(4) 0.012(4) 0.011(3) -0.001(4)
C6 0.071(6) 0.101(10) 0.073(6) 0.006(7) 0.020(5) 0.003(7)
C7 0.060(5) 0.058(6) 0.092(7) 0.015(6) 0.015(5) -0.010(5)
C8 0.066(5) 0.073(7) 0.096(7) 0.030(7) 0.006(5) 0.009(6)
C9 0.054(5) 0.069(6) 0.074(5) 0.009(5) 0.029(4) 0.009(4)
C10 0.092(7) 0.108(11) 0.093(7) -0.005(8) 0.050(6) -0.002(8)
C11 0.045(4) 0.057(5) 0.060(4) 0.014(4) 0.011(3) 0.008(4)
C12 0.066(5) 0.080(8) 0.090(7) 0.029(6) 0.016(5) 0.007(6)
C13 0.058(5) 0.047(5) 0.072(5) 0.003(4) 0.018(4) 0.006(4)
C14 0.054(5) 0.081(7) 0.086(6) -0.011(6) 0.016(4) 0.017(5)
C15 0.102(8) 0.092(9) 0.055(5) 0.018(6) 0.022(5) 0.027(8)
C16 0.135(12) 0.119(14) 0.108(10) -0.044(11) 0.013(9) 0.011(12)

loop_
_atom_type_symbol
_atom_type_description
_atom_type_scat_dispersion_real
_atom_type_scat_dispersion_imag
_atom_type_scat_source
C C 0.0181 0.0091 'International Tables Vol C Tables 4.2.6.8 and 6.1.1.4'
H H 0.0000 0.0000 'International Tables Vol C Tables 4.2.6.8 and 6.1.1.4'
O O 0.0492 0.0322 'International Tables Vol C Tables 4.2.6.8 and 6.1.1.4'

loop_
_geom_angle_atom_site_label_1
_geom_angle_atom_site_label_2
_geom_angle_atom_site_label_3
_geom_angle
C1 O1 C7 113.8(7)
C9 O2 C2 117.2(6)
C11 O3 C3 118.9(6)
C13 O4 C4 118.9(7)
C1 O5 C5 111.8(5)
C15 O6 C6 120.4(9)
O1 C1 O5 107.2(6)
O1 C1 C2 108.7(6)
O5 C1 C2 108.1(7)
O2 C2 C3 105.8(6)
O2 C2 C1 111.6(7)
C3 C2 C1 108.5(6)
O3 C3 C2 105.6(6)
O3 C3 C4 109.0(7)
C2 C3 C4 110.6(6)
O4 C4 C3 108.9(6)
O4 C4 C5 106.6(6)
C3 C4 C5 110.7(7)
O5 C5 C4 108.5(6)
O5 C5 C6 108.1(7)
C4 C5 C6 112.3(9)
O6 C6 C5 108.7(9)
C8 C7 O1 123.8(10)
O9 C9 O2 120.1(8)
O9 C9 C10 128.6(9)
O2 C9 C10 111.2(9)
O11 C11 O3 123.9(9)
O11 C11 C12 124.5(8)
O3 C11 C12 111.6(7)
O13 C13 O4 121.7(8)
O13 C13 C14 128.4(10)
O4 C13 C14 109.9(9)
O15 C15 O6 117.6(14)
O15 C15 C16 128.9(14)
O6 C15 C16 113.4(11)

loop_
_geom_bond_atom_site_label_1
_geom_bond_atom_site_label_2
_geom_bond_distance
O1 C1 1.396(10)
O1 C7 1.400(12)
O2 C9 1.368(10)
O2 C2 1.457(10)
O3 C11 1.347(9)
O3 C3 1.448(10)
O4 C13 1.367(12)
O4 C4 1.441(9)
O5 C1 1.409(11)
O5 C5 1.431(10)
O6 C15 1.348(15)
O6 C6 1.423(17)
O9 C9 1.227(11)
O11 C11 1.184(10)
O13 C13 1.204(12)
O15 C15 1.212(14)
C1 C2 1.528(11)
C2 C3 1.514(11)
C3 C4 1.517(11)
C4 C5 1.521(12)
C5 C6 1.536(14)
C7 C8 1.266(14)
C9 C10 1.492(15)
C11 C12 1.488(15)
C13 C14 1.483(12)
C15 C16 1.45(2)

loop_
_cod_related_entry_id
_cod_related_entry_database
_cod_related_entry_code
1 ChemSpider 10017712
